data_4504648
loop_
_publ_author_name
'Wu, Jing-Yun'
'Yeh, Tzu-Tang'
'Wen, Yuh-Sheng'
'Twu, Jen'
'Lu, Kuang-Lieh'

_publ_section_title
;
 Unusual Robust Luminescent Porous Frameworks Self-Assembled from
 Lanthanide Ions and 2,2&#x2018;-Bipyridine-4,4&#x2018;-dicarboxylate
;
_journal_issue 2
_journal_name_full 'Crystal Growth &amp; Design'
_journal_page_first 467
_journal_paper_doi 10.1021/cg050393j
_journal_volume 6
_journal_year 2006
_chemical_formula_sum 'C36 H26 N6 O16 Sm2'
_chemical_formula_weight 1099.33
_chemical_name_systematic
; 
 ? 
;
_space_group_IT_number 2
_symmetry_cell_setting triclinic
_symmetry_space_group_name_Hall '-P 1'
_symmetry_space_group_name_H-M 'P -1'
_atom_sites_solution_hydrogens geom
_atom_sites_solution_primary direct
_atom_sites_solution_secondary difmap
_audit_creation_method SHELXL-97
_cell_angle_alpha 95.16(3)
_cell_angle_beta 103.38(3)
_cell_angle_gamma 100.60(3)
_cell_formula_units_Z 2
_cell_length_a 11.368(2)
_cell_length_b 12.223(2)
_cell_length_c 14.362(3)
_cell_measurement_temperature 298(2)
_cell_volume 1889.9(7)
_computing_cell_refinement 'CAD4 Express (Enraf Nonius, 1994)'
_computing_data_collection 'CAD4 Express (Enraf Nonius, 1994)'
_computing_data_reduction 'XCAD4 (Harms & Wocadlo, 1995)'
_computing_structure_refinement 'SHELXL-97 (Sheldrick, 1997)'
_computing_structure_solution 'SHELXS-97 (Sheldrick, 1990)'
_diffrn_ambient_temperature 298(2)
_diffrn_measured_fraction_theta_full 0.999
_diffrn_measured_fraction_theta_max 0.999
_diffrn_measurement_device_type 'Enraf Nonius TurboCAD4'
_diffrn_measurement_method 'non-profiled omega/2theta scans'
_diffrn_radiation_monochromator graphite
_diffrn_radiation_source 'fine-focus sealed tube'
_diffrn_radiation_type MoK\a
_diffrn_radiation_wavelength 0.71073
_diffrn_reflns_av_R_equivalents 0.0192
_diffrn_reflns_av_sigmaI/netI 0.0412
_diffrn_reflns_limit_h_max 13
_diffrn_reflns_limit_h_min 0
_diffrn_reflns_limit_k_max 14
_diffrn_reflns_limit_k_min -14
_diffrn_reflns_limit_l_max 16
_diffrn_reflns_limit_l_min -17
_diffrn_reflns_number 7008
_diffrn_reflns_theta_full 24.97
_diffrn_reflns_theta_max 24.97
_diffrn_reflns_theta_min 1.47
_exptl_absorpt_coefficient_mu 3.161
_exptl_absorpt_correction_T_max 0.9994
_exptl_absorpt_correction_T_min 0.9113
_exptl_absorpt_correction_type psi-scan
_exptl_crystal_colour pale-yellow
_exptl_crystal_density_diffrn 1.932
_exptl_crystal_density_method 'not measured'
_exptl_crystal_description prism
_exptl_crystal_F_000 1072
_exptl_crystal_size_max 0.35
_exptl_crystal_size_mid 0.28
_exptl_crystal_size_min 0.27
_refine_diff_density_max 1.051
_refine_diff_density_min -0.700
_refine_diff_density_rms 0.114
_refine_ls_extinction_coef 0.00082(13)
_refine_ls_extinction_expression Fc^*^=kFc[1+0.001xFc^2^\l^3^/sin(2\q)]^-1/4^
_refine_ls_extinction_method SHELXL
_refine_ls_goodness_of_fit_ref 1.021
_refine_ls_hydrogen_treatment mixed
_refine_ls_matrix_type full
_refine_ls_number_parameters 638
_refine_ls_number_reflns 6642
_refine_ls_number_restraints 0
_refine_ls_restrained_S_all 1.021
_refine_ls_R_factor_all 0.0419
_refine_ls_R_factor_gt 0.0268
_refine_ls_shift/su_max 0.001
_refine_ls_shift/su_mean 0.000
_refine_ls_structure_factor_coef Fsqd
_refine_ls_weighting_details 'calc w=1/[\s^2^(Fo^2^)+(0.0380P)^2^+0.5200P] where P=(Fo^2^+2Fc^2^)/3'
_refine_ls_weighting_scheme calc
_refine_ls_wR_factor_gt 0.0673
_refine_ls_wR_factor_ref 0.0738
_reflns_number_gt 5271
_reflns_number_total 6642
_reflns_threshold_expression >2sigma(I)
_cod_data_source_file cg050393jsi20050808_100251.cif
_cod_data_source_block compound_1_i5855
_cod_depositor_comments
;
The following automatic conversions were performed:

'_symmetry_cell_setting' value 'Triclinic' changed to 'triclinic'
according to /home/saulius/struct/CIF-dictionaries/cif_core.dic
dictionary named 'cif_core.dic' version 2.4.1 from 2010-06-29.

Automatic conversion script
Id: cif_fix_values 1715 2011-07-08 13:25:40Z adriana 
;
_cod_original_cell_volume 1890.0(7)
_cod_original_sg_symbol_H-M P-1
_cod_database_code 4504648

loop_
_symmetry_equiv_pos_as_xyz
'x, y, z'
'-x, -y, -z'

loop_
_atom_site_label
_atom_site_type_symbol
_atom_site_fract_x
_atom_site_fract_y
_atom_site_fract_z
_atom_site_U_iso_or_equiv
_atom_site_adp_type
_atom_site_occupancy
_atom_site_symmetry_multiplicity
_atom_site_calc_flag
Sm1 Sm 0.79266(2) 0.363765(18) 0.389389(15) 0.01863(8) Uani 1 1 d
Sm2 Sm 0.60402(2) 0.165178(17) 0.134099(15) 0.01518(8) Uani 1 1 d
O1 O 0.6522(3) 0.3753(3) 0.2411(2) 0.0275(8) Uani 1 1 d
O2 O 0.5964(3) 0.3528(3) 0.0825(2) 0.0293(8) Uani 1 1 d
O3 O 0.7052(3) 1.1605(2) 0.3057(2) 0.0239(7) Uani 1 1 d
O4 O 0.7550(4) 1.1910(3) 0.4640(2) 0.0363(9) Uani 1 1 d
O5 O 0.9032(3) 0.3593(3) 0.2701(2) 0.0378(9) Uani 1 1 d
O6 O 0.8094(3) 0.2449(3) 0.1333(2) 0.0262(8) Uani 1 1 d
O7 O 1.4332(3) 0.8619(3) 0.0311(2) 0.0259(7) Uani 1 1 d
O8 O 1.4833(3) 0.9944(3) 0.1579(2) 0.0267(8) Uani 1 1 d
O9 O 0.8551(3) 0.5575(3) 0.3980(3) 0.0346(9) Uani 1 1 d
O10 O 0.9914(3) 0.6247(3) 0.5390(2) 0.0287(8) Uani 1 1 d
O11 O 0.4084(3) 0.1943(3) 0.1421(3) 0.0318(8) Uani 1 1 d
O12 O 0.3917(4) 0.2144(5) 0.2929(3) 0.0716(16) Uani 1 1 d
O81 O 0.8238(4) 0.4288(4) 0.5624(3) 0.0392(10) Uani 1 1 d
O82 O 0.5899(4) 0.3569(5) 0.4133(3) 0.0501(12) Uani 1 1 d
O83 O 0.7085(3) 0.0096(3) 0.1057(3) 0.0259(8) Uani 1 1 d
O91 O 0.5337(8) 0.4208(5) 0.5755(5) 0.097(3) Uani 1 1 d
N1 N 0.6586(4) 0.7701(3) 0.1538(3) 0.0235(9) Uani 1 1 d
N2 N 0.6279(5) 0.7707(3) 0.3985(3) 0.0347(11) Uani 1 1 d
N11 N 1.1720(4) 0.4867(3) 0.0556(3) 0.0344(11) Uani 1 1 d
N12 N 1.2302(4) 0.6822(4) 0.2725(3) 0.0347(11) Uani 1 1 d
N21 N 1.0011(5) 0.9645(3) 0.3758(3) 0.0383(12) Uani 1 1 d
N31 N -0.0429(4) 0.0435(3) 0.1091(3) 0.0244(9) Uani 1 1 d
C1 C 0.6497(4) 0.7266(4) 0.2356(3) 0.0219(10) Uani 1 1 d
C2 C 0.6392(4) 0.6124(4) 0.2419(3) 0.0218(10) Uani 1 1 d
C3 C 0.6358(4) 0.5391(4) 0.1617(3) 0.0206(10) Uani 1 1 d
C4 C 0.6416(5) 0.5836(4) 0.0764(4) 0.0250(11) Uani 1 1 d
C5 C 0.6537(5) 0.6985(4) 0.0761(3) 0.0245(10) Uani 1 1 d
C6 C 0.6271(4) 0.4146(4) 0.1618(3) 0.0209(10) Uani 1 1 d
C7 C 0.6544(5) 0.8100(4) 0.3203(3) 0.0235(10) Uani 1 1 d
C8 C 0.6861(5) 0.9249(4) 0.3157(3) 0.0236(10) Uani 1 1 d
C9 C 0.6850(5) 1.0010(4) 0.3919(3) 0.0236(10) Uani 1 1 d
C10 C 0.6595(6) 0.9596(5) 0.4730(4) 0.0370(14) Uani 1 1 d
C11 C 0.6298(7) 0.8454(5) 0.4728(4) 0.0444(16) Uani 1 1 d
C12 C 0.7167(4) 1.1244(4) 0.3879(3) 0.0224(10) Uani 1 1 d
C13 C 1.1546(4) 0.5327(4) 0.1384(3) 0.0244(10) Uani 1 1 d
C14 C 1.0659(5) 0.4805(4) 0.1810(3) 0.0244(11) Uani 1 1 d
C15 C 0.9898(4) 0.3786(4) 0.1379(3) 0.0204(10) Uani 1 1 d
C16 C 1.0064(5) 0.3313(4) 0.0523(4) 0.0280(11) Uani 1 1 d
C17 C 1.0977(5) 0.3865(4) 0.0146(4) 0.0364(13) Uani 1 1 d
C18 C 0.8937(4) 0.3232(4) 0.1833(3) 0.0219(10) Uani 1 1 d
C19 C 1.2322(4) 0.6466(4) 0.1815(3) 0.0246(11) Uani 1 1 d
C20 C 1.2959(5) 0.7132(4) 0.1274(3) 0.0227(10) Uani 1 1 d
C21 C 1.3585(4) 0.8217(4) 0.1686(3) 0.0231(10) Uani 1 1 d
C22 C 1.3541(5) 0.8596(4) 0.2613(4) 0.0326(12) Uani 1 1 d
C23 C 1.2918(6) 0.7864(5) 0.3104(4) 0.0410(15) Uani 1 1 d
C24 C 1.4299(4) 0.8989(4) 0.1143(3) 0.0190(9) Uani 1 1 d
C25 C 0.9921(5) 0.9485(4) 0.4657(3) 0.0272(11) Uani 1 1 d
C26 C 0.9678(5) 0.8432(4) 0.4925(4) 0.0269(12) Uani 1 1 d
C27 C 0.9524(4) 0.7497(4) 0.4257(3) 0.0253(11) Uani 1 1 d
C28 C 0.9587(6) 0.7657(4) 0.3336(4) 0.0357(13) Uani 1 1 d
C29 C 0.9856(7) 0.8726(5) 0.3128(4) 0.0454(16) Uani 1 1 d
C30 C 0.9318(5) 0.6354(4) 0.4556(4) 0.0257(11) Uani 1 1 d
C31 C 0.0305(4) 0.0324(4) 0.0489(3) 0.0234(10) Uani 1 1 d
C32 C 0.1581(5) 0.0773(4) 0.0787(4) 0.0288(11) Uani 1 1 d
C33 C 0.2108(4) 0.1350(4) 0.1705(4) 0.0271(11) Uani 1 1 d
C34 C 0.1344(5) 0.1447(5) 0.2324(4) 0.0313(12) Uani 1 1 d
C35 C 0.0090(5) 0.0994(4) 0.1982(4) 0.0267(11) Uani 1 1 d
C36 C 0.3479(5) 0.1865(5) 0.2049(4) 0.0329(12) Uani 1 1 d
H2 H 0.633(4) 0.586(4) 0.299(3) 0.007(10) Uiso 1 1 d
H4 H 0.645(5) 0.544(5) 0.024(4) 0.035(15) Uiso 1 1 d
H5 H 0.654(4) 0.736(4) 0.018(3) 0.020(12) Uiso 1 1 d
H8 H 0.702(4) 0.951(4) 0.259(4) 0.023(13) Uiso 1 1 d
H10 H 0.660(5) 1.005(5) 0.520(4) 0.042(18) Uiso 1 1 d
H11 H 0.611(7) 0.816(6) 0.522(5) 0.07(2) Uiso 1 1 d
H14 H 1.062(4) 0.516(4) 0.235(4) 0.021(13) Uiso 1 1 d
H16 H 0.956(5) 0.270(4) 0.019(4) 0.026(14) Uiso 1 1 d
H17 H 1.114(5) 0.365(4) -0.044(4) 0.026(13) Uiso 1 1 d
H20 H 1.302(5) 0.692(4) 0.071(4) 0.030(15) Uiso 1 1 d
H22 H 1.398(5) 0.934(5) 0.291(4) 0.043(16) Uiso 1 1 d
H23 H 1.286(6) 0.815(5) 0.378(5) 0.056(19) Uiso 1 1 d
H26 H 0.977(5) 0.842(4) 0.541(4) 0.018(16) Uiso 1 1 d
H28 H 0.949(5) 0.708(5) 0.289(4) 0.035(15) Uiso 1 1 d
H29 H 0.985(5) 0.882(4) 0.255(4) 0.029(15) Uiso 1 1 d
H32 H 0.202(5) 0.070(4) 0.037(4) 0.026(14) Uiso 1 1 d
H34 H 0.162(5) 0.179(5) 0.297(4) 0.035(15) Uiso 1 1 d
H35 H -0.048(5) 0.106(4) 0.240(4) 0.027(14) Uiso 1 1 d
H81A H 0.865(5) 0.488(4) 0.579(3) 0.012(13) Uiso 1 1 d
H81B H 0.799(7) 0.408(7) 0.602(6) 0.07(3) Uiso 1 1 d
H82A H 0.536(9) 0.321(8) 0.385(7) 0.10(4) Uiso 1 1 d
H83A H 0.785(5) 0.015(4) 0.100(3) 0.008(11) Uiso 1 1 d
H83B H 0.675(7) -0.053(6) 0.102(6) 0.08(3) Uiso 1 1 d
H91A H 0.505(9) 0.376(8) 0.597(7) 0.10(4) Uiso 1 1 d

loop_
_atom_site_aniso_label
_atom_site_aniso_U_11
_atom_site_aniso_U_22
_atom_site_aniso_U_33
_atom_site_aniso_U_23
_atom_site_aniso_U_13
_atom_site_aniso_U_12
Sm1 0.02500(14) 0.01119(13) 0.01597(13) -0.00006(9) 0.00300(10) -0.00181(10)
Sm2 0.01635(13) 0.01174(13) 0.01581(13) 0.00009(9) 0.00486(9) -0.00126(9)
O1 0.035(2) 0.0179(17) 0.0249(18) 0.0066(14) -0.0013(15) 0.0037(15)
O2 0.046(2) 0.0171(17) 0.0236(18) 0.0008(14) 0.0083(16) 0.0068(15)
O3 0.0366(19) 0.0124(15) 0.0196(17) 0.0016(13) 0.0056(14) -0.0003(14)
O4 0.065(3) 0.0151(17) 0.0206(18) -0.0033(14) 0.0079(17) -0.0046(17)
O5 0.031(2) 0.047(2) 0.0260(19) -0.0015(17) 0.0107(16) -0.0163(17)
O6 0.0192(17) 0.0205(17) 0.0354(19) -0.0021(15) 0.0103(15) -0.0056(14)
O7 0.034(2) 0.0226(17) 0.0182(17) 0.0012(13) 0.0061(14) 0.0010(15)
O8 0.0323(19) 0.0169(17) 0.0288(18) -0.0020(14) 0.0143(15) -0.0061(14)
O9 0.045(2) 0.0118(17) 0.034(2) 0.0009(15) -0.0081(17) -0.0026(16)
O10 0.0305(19) 0.0223(18) 0.0289(19) 0.0044(15) -0.0005(15) 0.0040(15)
O11 0.0197(18) 0.037(2) 0.041(2) 0.0068(17) 0.0119(16) 0.0043(15)
O12 0.037(3) 0.121(5) 0.034(2) -0.009(3) 0.003(2) -0.021(3)
O81 0.051(3) 0.031(2) 0.024(2) -0.0059(18) 0.0112(19) -0.016(2)
O82 0.032(2) 0.074(3) 0.036(2) -0.008(2) 0.008(2) -0.004(2)
O83 0.024(2) 0.0165(18) 0.040(2) 0.0019(15) 0.0150(16) 0.0023(15)
O91 0.145(7) 0.057(4) 0.110(5) 0.006(4) 0.094(5) 0.002(4)
N1 0.029(2) 0.017(2) 0.022(2) 0.0043(16) 0.0033(17) 0.0034(17)
N2 0.061(3) 0.016(2) 0.030(2) 0.0045(18) 0.020(2) 0.004(2)
N11 0.041(3) 0.022(2) 0.036(2) -0.0057(19) 0.021(2) -0.0117(19)
N12 0.046(3) 0.029(2) 0.027(2) -0.0055(19) 0.020(2) -0.009(2)
N21 0.064(3) 0.018(2) 0.032(2) 0.0061(19) 0.013(2) 0.004(2)
N31 0.023(2) 0.025(2) 0.027(2) 0.0069(17) 0.0101(17) 0.0037(17)
C1 0.025(2) 0.017(2) 0.024(2) 0.0003(19) 0.006(2) 0.0061(19)
C2 0.027(3) 0.014(2) 0.022(2) 0.0041(19) 0.002(2) 0.0040(19)
C3 0.021(2) 0.015(2) 0.023(2) 0.0017(18) 0.0015(19) 0.0029(18)
C4 0.036(3) 0.016(2) 0.021(2) -0.001(2) 0.007(2) 0.003(2)
C5 0.035(3) 0.021(2) 0.018(2) 0.006(2) 0.008(2) 0.003(2)
C6 0.019(2) 0.017(2) 0.027(3) 0.003(2) 0.0046(19) 0.0046(18)
C7 0.033(3) 0.014(2) 0.022(2) 0.0014(19) 0.005(2) 0.005(2)
C8 0.035(3) 0.017(2) 0.019(2) 0.0072(19) 0.005(2) 0.005(2)
C9 0.031(3) 0.014(2) 0.024(2) 0.0033(19) 0.006(2) 0.001(2)
C10 0.067(4) 0.020(3) 0.027(3) 0.003(2) 0.020(3) 0.006(3)
C11 0.087(5) 0.024(3) 0.031(3) 0.009(2) 0.032(3) 0.007(3)
C12 0.029(3) 0.018(2) 0.021(2) 0.0045(19) 0.009(2) 0.001(2)
C13 0.026(3) 0.020(2) 0.024(2) 0.000(2) 0.009(2) -0.005(2)
C14 0.029(3) 0.023(3) 0.018(2) 0.001(2) 0.007(2) -0.005(2)
C15 0.022(2) 0.020(2) 0.018(2) 0.0053(18) 0.0065(19) -0.0022(19)
C16 0.030(3) 0.015(2) 0.034(3) -0.004(2) 0.011(2) -0.008(2)
C17 0.045(3) 0.028(3) 0.037(3) -0.008(2) 0.028(3) -0.006(2)
C18 0.018(2) 0.021(2) 0.026(3) 0.003(2) 0.006(2) 0.0019(19)
C19 0.026(3) 0.017(2) 0.027(3) -0.001(2) 0.009(2) -0.007(2)
C20 0.032(3) 0.016(2) 0.018(2) 0.0006(19) 0.008(2) -0.003(2)
C21 0.022(2) 0.019(2) 0.025(2) -0.0003(19) 0.006(2) -0.0019(19)
C22 0.041(3) 0.023(3) 0.027(3) -0.009(2) 0.014(2) -0.011(2)
C23 0.056(4) 0.033(3) 0.027(3) -0.005(2) 0.018(3) -0.014(3)
C24 0.019(2) 0.014(2) 0.023(2) 0.0037(18) 0.0029(19) 0.0019(18)
C25 0.034(3) 0.015(2) 0.028(3) -0.001(2) 0.005(2) 0.001(2)
C26 0.036(3) 0.015(2) 0.023(3) -0.001(2) 0.000(2) -0.001(2)
C27 0.026(3) 0.016(2) 0.029(3) 0.001(2) 0.000(2) 0.003(2)
C28 0.056(4) 0.020(3) 0.027(3) -0.002(2) 0.006(3) 0.005(3)
C29 0.081(5) 0.027(3) 0.029(3) 0.005(2) 0.019(3) 0.007(3)
C30 0.030(3) 0.017(2) 0.030(3) 0.003(2) 0.008(2) 0.006(2)
C31 0.023(2) 0.021(2) 0.026(3) 0.005(2) 0.006(2) 0.004(2)
C32 0.027(3) 0.030(3) 0.034(3) 0.002(2) 0.019(2) 0.005(2)
C33 0.022(3) 0.028(3) 0.030(3) 0.003(2) 0.007(2) 0.001(2)
C34 0.025(3) 0.043(3) 0.024(3) 0.002(2) 0.007(2) 0.003(2)
C35 0.026(3) 0.030(3) 0.029(3) 0.010(2) 0.012(2) 0.008(2)
C36 0.024(3) 0.036(3) 0.033(3) 0.001(2) 0.005(2) -0.001(2)

loop_
_atom_type_symbol
_atom_type_description
_atom_type_scat_dispersion_real
_atom_type_scat_dispersion_imag
_atom_type_scat_source
C C 0.0033 0.0016 'International Tables Vol C Tables 4.2.6.8 and 6.1.1.4'
H H 0.0000 0.0000 'International Tables Vol C Tables 4.2.6.8 and 6.1.1.4'
N N 0.0061 0.0033 'International Tables Vol C Tables 4.2.6.8 and 6.1.1.4'
O O 0.0106 0.0060 'International Tables Vol C Tables 4.2.6.8 and 6.1.1.4'
Sm Sm -0.1638 3.4418 'International Tables Vol C Tables 4.2.6.8 and 6.1.1.4'

loop_
_geom_angle_atom_site_label_1
_geom_angle_atom_site_label_2
_geom_angle_atom_site_label_3
_geom_angle
_geom_angle_site_symmetry_1
_geom_angle_site_symmetry_3
O9 Sm1 O5 83.46(14) . .
O9 Sm1 O1 85.20(12) . .
O5 Sm1 O1 73.53(13) . .
O9 Sm1 O82 98.66(17) . .
O5 Sm1 O82 143.21(14) . .
O1 Sm1 O82 70.10(14) . .
O9 Sm1 O10 83.28(12) . 2_766
O5 Sm1 O10 69.18(12) . 2_766
O1 Sm1 O10 141.93(12) . 2_766
O82 Sm1 O10 147.60(14) . 2_766
O9 Sm1 O81 77.65(14) . .
O5 Sm1 O81 140.79(14) . .
O1 Sm1 O81 137.29(14) . .
O82 Sm1 O81 74.22(16) . .
O10 Sm1 O81 74.67(14) 2_766 .
O9 Sm1 O4 152.30(12) . 1_545
O5 Sm1 O4 116.42(13) . 1_545
O1 Sm1 O4 117.81(12) . 1_545
O82 Sm1 O4 77.19(17) . 1_545
O10 Sm1 O4 86.21(13) 2_766 1_545
O81 Sm1 O4 74.86(14) . 1_545
O9 Sm1 O3 156.15(11) . 1_545
O5 Sm1 O3 79.76(12) . 1_545
O1 Sm1 O3 73.88(11) . 1_545
O82 Sm1 O3 85.09(15) . 1_545
O10 Sm1 O3 106.12(11) 2_766 1_545
O81 Sm1 O3 125.70(13) . 1_545
O4 Sm1 O3 51.53(10) 1_545 1_545
O9 Sm1 C12 177.46(12) . 1_545
O5 Sm1 C12 98.55(13) . 1_545
O1 Sm1 C12 96.84(13) . 1_545
O82 Sm1 C12 80.68(16) . 1_545
O10 Sm1 C12 95.96(13) 2_766 1_545
O81 Sm1 C12 99.81(14) . 1_545
O4 Sm1 C12 25.17(11) 1_545 1_545
O3 Sm1 C12 26.37(11) 1_545 1_545
O9 Sm1 Sm2 121.63(9) . .
O5 Sm1 Sm2 64.90(8) . .
O1 Sm1 Sm2 40.60(8) . .
O82 Sm1 Sm2 83.63(11) . .
O10 Sm1 Sm2 122.97(9) 2_766 .
O81 Sm1 Sm2 153.01(11) . .
O4 Sm1 Sm2 85.47(8) 1_545 .
O3 Sm1 Sm2 35.01(7) 1_545 .
C12 Sm1 Sm2 60.80(9) 1_545 .
O7 Sm2 O11 97.33(13) 2_765 .
O7 Sm2 O6 85.51(12) 2_765 .
O11 Sm2 O6 147.74(12) . .
O7 Sm2 O8 99.94(12) 2_765 1_445
O11 Sm2 O8 71.07(12) . 1_445
O6 Sm2 O8 140.31(12) . 1_445
O7 Sm2 O83 77.65(12) 2_765 .
O11 Sm2 O83 139.91(13) . .
O6 Sm2 O83 72.18(12) . .
O8 Sm2 O83 70.77(12) 1_445 .
O7 Sm2 O3 159.34(12) 2_765 1_545
O11 Sm2 O3 102.27(12) . 1_545
O6 Sm2 O3 81.42(12) . 1_545
O8 Sm2 O3 80.55(11) 1_445 1_545
O83 Sm2 O3 83.13(12) . 1_545
O7 Sm2 O2 74.12(11) 2_765 .
O11 Sm2 O2 75.17(13) . .
O6 Sm2 O2 74.78(12) . .
O8 Sm2 O2 144.67(12) 1_445 .
O83 Sm2 O2 137.70(12) . .
O3 Sm2 O2 117.16(11) 1_545 .
O7 Sm2 O1 122.95(11) 2_765 .
O11 Sm2 O1 75.82(12) . .
O6 Sm2 O1 75.80(11) . .
O8 Sm2 O1 128.34(11) 1_445 .
O83 Sm2 O1 140.12(11) . .
O3 Sm2 O1 69.02(10) 1_545 .
O2 Sm2 O1 49.11(10) . .
O7 Sm2 Sm1 147.53(8) 2_765 .
O11 Sm2 Sm1 95.66(9) . .
O6 Sm2 Sm1 68.11(9) . .
O8 Sm2 Sm1 112.41(8) 1_445 .
O83 Sm2 Sm1 109.83(9) . .
O3 Sm2 Sm1 36.51(7) 1_545 .
O2 Sm2 Sm1 80.70(8) . .
O1 Sm2 Sm1 34.10(7) . .
C6 O1 Sm1 151.1(3) . .
C6 O1 Sm2 87.7(3) . .
Sm1 O1 Sm2 105.29(12) . .
C6 O2 Sm2 101.6(3) . .
C12 O3 Sm2 155.5(3) . 1_565
C12 O3 Sm1 90.9(3) . 1_565
Sm2 O3 Sm1 108.47(12) 1_565 1_565
C12 O4 Sm1 97.0(3) . 1_565
C18 O5 Sm1 143.3(3) . .
C18 O6 Sm2 136.0(3) . .
C24 O7 Sm2 160.7(3) . 2_765
C24 O8 Sm2 140.8(3) . 1_665
C30 O9 Sm1 136.7(3) . .
C30 O10 Sm1 133.0(3) . 2_766
C36 O11 Sm2 134.5(3) . .
C5 N1 C1 117.5(4) . .
C11 N2 C7 117.7(4) . .
C13 N11 C17 116.7(4) . .
C23 N12 C19 117.1(4) . .
C29 N21 C25 116.8(4) . .
C35 N31 C31 118.3(4) . .
N1 C1 C2 122.5(4) . .
N1 C1 C7 115.5(4) . .
C2 C1 C7 122.0(4) . .
C3 C2 C1 119.7(4) . .
C2 C3 C4 117.8(4) . .
C2 C3 C6 123.6(4) . .
C4 C3 C6 118.6(4) . .
C5 C4 C3 119.2(4) . .
N1 C5 C4 123.3(4) . .
O2 C6 O1 121.6(4) . .
O2 C6 C3 118.2(4) . .
O1 C6 C3 120.1(4) . .
N2 C7 C8 122.1(4) . .
N2 C7 C1 118.1(4) . .
C8 C7 C1 119.8(4) . .
C9 C8 C7 119.5(4) . .
C8 C9 C10 117.8(4) . .
C8 C9 C12 120.4(4) . .
C10 C9 C12 121.7(4) . .
C11 C10 C9 119.5(5) . .
N2 C11 C10 123.2(5) . .
O4 C12 O3 120.5(4) . .
O4 C12 C9 119.7(4) . .
O3 C12 C9 119.8(4) . .
O4 C12 Sm1 57.8(2) . 1_565
O3 C12 Sm1 62.7(2) . 1_565
C9 C12 Sm1 176.4(3) . 1_565
N11 C13 C14 122.3(4) . .
N11 C13 C19 116.9(4) . .
C14 C13 C19 120.7(4) . .
C15 C14 C13 120.4(5) . .
C16 C15 C14 117.6(4) . .
C16 C15 C18 122.1(4) . .
C14 C15 C18 120.3(4) . .
C17 C16 C15 119.2(4) . .
N11 C17 C16 123.8(5) . .
O6 C18 O5 124.6(4) . .
O6 C18 C15 118.5(4) . .
O5 C18 C15 116.9(4) . .
N12 C19 C20 122.9(4) . .
N12 C19 C13 115.8(4) . .
C20 C19 C13 121.2(4) . .
C21 C20 C19 118.7(4) . .
C22 C21 C20 118.6(4) . .
C22 C21 C24 119.7(4) . .
C20 C21 C24 121.7(4) . .
C23 C22 C21 118.6(5) . .
N12 C23 C22 124.0(5) . .
O8 C24 O7 125.1(4) . .
O8 C24 C21 116.6(4) . .
O7 C24 C21 118.2(4) . .
N21 C25 C26 122.3(5) . .
N21 C25 C25 116.1(5) . 2_776
C26 C25 C25 121.6(6) . 2_776
C25 C26 C27 119.4(5) . .
C28 C27 C26 118.3(5) . .
C28 C27 C30 122.0(4) . .
C26 C27 C30 119.6(5) . .
C29 C28 C27 118.9(5) . .
N21 C29 C28 124.1(6) . .
O9 C30 O10 124.5(4) . .
O9 C30 C27 118.3(4) . .
O10 C30 C27 117.2(4) . .
N31 C31 C32 121.0(4) . .
N31 C31 C31 116.6(5) . 2
C32 C31 C31 122.4(5) . 2
C33 C32 C31 120.3(5) . .
C32 C33 C34 118.1(5) . .
C32 C33 C36 122.0(5) . .
C34 C33 C36 119.9(4) . .
C35 C34 C33 118.6(5) . .
N31 C35 C34 123.6(5) . .
O12 C36 O11 125.3(5) . .
O12 C36 C33 117.3(5) . .
O11 C36 C33 117.3(4) . .

loop_
_geom_bond_atom_site_label_1
_geom_bond_atom_site_label_2
_geom_bond_distance
_geom_bond_site_symmetry_2
Sm1 O9 2.327(3) .
Sm1 O5 2.350(4) .
Sm1 O1 2.381(3) .
Sm1 O82 2.395(5) .
Sm1 O10 2.405(3) 2_766
Sm1 O81 2.462(4) .
Sm1 O4 2.465(3) 1_545
Sm1 O3 2.570(3) 1_545
Sm1 C12 2.891(5) 1_545
Sm1 Sm2 4.0962(18) .
Sm2 O7 2.294(3) 2_765
Sm2 O11 2.343(3) .
Sm2 O6 2.361(3) .
Sm2 O8 2.377(3) 1_445
Sm2 O83 2.471(4) .
Sm2 O3 2.478(3) 1_545
Sm2 O2 2.483(3) .
Sm2 O1 2.764(3) .
O1 C6 1.268(6) .
O2 C6 1.247(6) .
O3 C12 1.284(5) .
O3 Sm2 2.478(3) 1_565
O3 Sm1 2.570(3) 1_565
O4 C12 1.239(5) .
O4 Sm1 2.465(3) 1_565
O5 C18 1.257(6) .
O6 C18 1.253(5) .
O7 C24 1.251(5) .
O7 Sm2 2.294(3) 2_765
O8 C24 1.247(5) .
O8 Sm2 2.377(3) 1_665
O9 C30 1.253(6) .
O10 C30 1.264(6) .
O10 Sm1 2.405(3) 2_766
O11 C36 1.254(6) .
O12 C36 1.238(7) .
N1 C5 1.339(6) .
N1 C1 1.350(6) .
N2 C11 1.335(7) .
N2 C7 1.335(6) .
N11 C13 1.341(6) .
N11 C17 1.348(6) .
N12 C23 1.334(7) .
N12 C19 1.346(6) .
N21 C29 1.335(7) .
N21 C25 1.347(7) .
N31 C35 1.341(6) .
N31 C31 1.348(6) .
C1 C2 1.392(6) .
C1 C7 1.498(6) .
C2 C3 1.383(6) .
C3 C4 1.394(7) .
C3 C6 1.506(6) .
C4 C5 1.387(7) .
C7 C8 1.396(6) .
C8 C9 1.375(7) .
C9 C10 1.380(7) .
C9 C12 1.494(6) .
C10 C11 1.374(8) .
C12 Sm1 2.891(5) 1_565
C13 C14 1.384(7) .
C13 C19 1.496(6) .
C14 C15 1.379(6) .
C15 C16 1.378(7) .
C15 C18 1.489(6) .
C16 C17 1.376(7) .
C19 C20 1.396(6) .
C20 C21 1.389(6) .
C21 C22 1.385(7) .
C21 C24 1.517(6) .
C22 C23 1.383(7) .
C25 C26 1.375(7) .
C25 C25 1.482(9) 2_776
C26 C27 1.381(7) .
C27 C28 1.370(7) .
C27 C30 1.492(6) .
C28 C29 1.361(8) .
C31 C32 1.402(7) .
C31 C31 1.492(9) 2
C32 C33 1.381(7) .
C33 C34 1.391(7) .
C33 C36 1.515(7) .
C34 C35 1.384(7) .
